data_4028982
loop_
_publ_author_name
'Dang, Ling'
'Liang, Libo'
'Qian, Cheng'
'Fu, Meiqin'
'Ma, Tongmei'
'Xu, Dingguo'
'Jiang, Huanfeng'
'Zeng, Wei'

_publ_section_title
;
 Cu(OAc)2-Promoted Cascade Carboamination/Oxidative Cyclization of
 C-Acylimines with Alkenes.
;
_journal_issue 2
_journal_name_full 'The Journal of organic chemistry'
_journal_page_first 769
_journal_page_last 776
_journal_paper_doi 10.1021/jo402705w
_journal_volume 79
_journal_year 2014
_chemical_formula_sum 'C30 H29 N3 O7 S'
_chemical_formula_weight 575.62
_chemical_name_common Bridged-bisheterocycle_(3a)
_chemical_name_systematic
; 
 ? 
;
_space_group_IT_number 2
_symmetry_cell_setting triclinic
_symmetry_space_group_name_Hall '-P 1'
_symmetry_space_group_name_H-M 'P -1'
_atom_sites_solution_hydrogens geom
_atom_sites_solution_primary direct
_atom_sites_solution_secondary difmap
_audit_creation_method SHELXL-97
_cell_angle_alpha 77.45(3)
_cell_angle_beta 79.49(3)
_cell_angle_gamma 72.23(3)
_cell_formula_units_Z 2
_cell_length_a 10.893(2)
_cell_length_b 11.806(2)
_cell_length_c 11.988(2)
_cell_measurement_temperature 293(2)
_cell_measurement_theta_max 27.48
_cell_measurement_theta_min 3.05
_cell_volume 1421.8(5)
_computing_cell_refinement 'SHELXL-97 (Sheldrick, 1997)'
_computing_molecular_graphics 'SHELXL-97 (Sheldrick, 1997)'
_computing_structure_refinement 'SHELXL-97 (Sheldrick, 1997)'
_computing_structure_solution 'SHELXS-97 (Sheldrick, 1990)'
_diffrn_ambient_temperature 293(2)
_diffrn_measured_fraction_theta_full 0.988
_diffrn_measured_fraction_theta_max 0.988
_diffrn_radiation_monochromator graphite
_diffrn_radiation_source 'fine-focus sealed tube'
_diffrn_radiation_type MoK\a
_diffrn_radiation_wavelength 0.71073
_diffrn_reflns_av_R_equivalents 0.0237
_diffrn_reflns_av_sigmaI/netI 0.0318
_diffrn_reflns_limit_h_max 14
_diffrn_reflns_limit_h_min -14
_diffrn_reflns_limit_k_max 15
_diffrn_reflns_limit_k_min -14
_diffrn_reflns_limit_l_max 15
_diffrn_reflns_limit_l_min -14
_diffrn_reflns_number 13883
_diffrn_reflns_theta_full 27.48
_diffrn_reflns_theta_max 27.48
_diffrn_reflns_theta_min 3.05
_exptl_absorpt_coefficient_mu 0.166
_exptl_absorpt_correction_T_max 0.9675
_exptl_absorpt_correction_T_min 0.9518
_exptl_crystal_colour blown
_exptl_crystal_density_diffrn 1.345
_exptl_crystal_density_method 'not measured'
_exptl_crystal_description column
_exptl_crystal_F_000 604
_exptl_crystal_size_max 0.30
_exptl_crystal_size_mid 0.25
_exptl_crystal_size_min 0.20
_refine_diff_density_max 0.410
_refine_diff_density_min -0.394
_refine_diff_density_rms 0.099
_refine_ls_extinction_method none
_refine_ls_goodness_of_fit_ref 1.114
_refine_ls_hydrogen_treatment mixed
_refine_ls_matrix_type full
_refine_ls_number_parameters 370
_refine_ls_number_reflns 6427
_refine_ls_number_restraints 0
_refine_ls_restrained_S_all 1.114
_refine_ls_R_factor_all 0.0906
_refine_ls_R_factor_gt 0.0551
_refine_ls_shift/su_max 0.003
_refine_ls_shift/su_mean 0.000
_refine_ls_structure_factor_coef Fsqd
_refine_ls_weighting_details 'calc w=1/[\s^2^(Fo^2^)+(0.1503P)^2^+0.0000P] where P=(Fo^2^+2Fc^2^)/3'
_refine_ls_weighting_scheme calc
_refine_ls_wR_factor_gt 0.1707
_refine_ls_wR_factor_ref 0.2369
_reflns_number_gt 4043
_reflns_number_total 6427
_reflns_threshold_expression >2sigma(I)
_cod_data_source_file jo402705w_si_002.cif
_cod_data_source_block shelxl
_cod_depositor_comments
;
The following automatic conversions were performed:

'_symmetry_cell_setting' value 'Triclinic' changed to 'triclinic'
according to
/usr/data/users/saulius/automatic-downloads/current/ACS/lib/dictionaries/cif_core.dic
dictionary named 'cif_core.dic' version 2.4.2 from 2011-04-26.

Automatic conversion script
Id: cif_fix_values 2281 2013-09-26 08:29:07Z andrius 
;
_cod_original_cell_volume 1421.7(5)
_cod_original_sg_symbol_H-M P-1
_cod_database_code 4028982

loop_
_symmetry_equiv_pos_as_xyz
'x, y, z'
'-x, -y, -z'

loop_
_atom_site_label
_atom_site_type_symbol
_atom_site_fract_x
_atom_site_fract_y
_atom_site_fract_z
_atom_site_U_iso_or_equiv
_atom_site_adp_type
_atom_site_occupancy
_atom_site_symmetry_multiplicity
_atom_site_calc_flag
_atom_site_refinement_flags
S1 S 0.97099(6) 0.67729(6) 0.27267(5) 0.0569(2) Uani 1 1 d .
O1 O 1.59680(17) 0.60405(17) 0.17641(16) 0.0634(5) Uani 1 1 d .
O2 O 1.0453(2) 0.60894(19) 0.36271(15) 0.0725(6) Uani 1 1 d .
O3 O 0.9016(2) 0.79970(18) 0.27669(16) 0.0722(6) Uani 1 1 d .
O4 O 1.5592(3) 1.0571(2) -0.2369(2) 0.0961(8) Uani 1 1 d .
O5 O 1.8509(2) 0.1219(2) 0.4991(2) 0.0925(7) Uani 1 1 d .
O6 O 1.3077(2) 0.3725(2) 0.46121(15) 0.0704(6) Uani 1 1 d .
O7 O 1.2273(2) 0.32859(17) 0.32135(15) 0.0653(5) Uani 1 1 d .
N1 N 1.07326(18) 0.67443(19) 0.15474(16) 0.0510(5) Uani 1 1 d .
N2 N 1.46818(19) 0.48526(19) 0.28065(17) 0.0508(5) Uani 1 1 d .
C12 C 1.2954(2) 0.5429(2) 0.1782(2) 0.0494(5) Uani 1 1 d .
C1 C 1.0344(2) 0.7369(2) 0.0451(2) 0.0512(6) Uani 1 1 d .
C2 C 0.9565(3) 0.8526(3) 0.0190(3) 0.0658(7) Uani 1 1 d .
H2A H 0.9172 0.8987 0.0763 0.079 Uiso 1 1 calc R
C3 C 0.9384(3) 0.8986(3) -0.0953(3) 0.0787(9) Uani 1 1 d .
H3A H 0.8847 0.9761 -0.1148 0.094 Uiso 1 1 calc R
C4 C 0.9993(4) 0.8306(3) -0.1809(3) 0.0809(9) Uani 1 1 d .
H4A H 0.9871 0.8634 -0.2573 0.097 Uiso 1 1 calc R
C5 C 1.0777(3) 0.7147(3) -0.1539(2) 0.0695(8) Uani 1 1 d .
H5A H 1.1182 0.6691 -0.2114 0.083 Uiso 1 1 calc R
C6 C 1.0954(2) 0.6669(2) -0.0392(2) 0.0532(6) Uani 1 1 d .
C7 C 1.1777(3) 0.5470(3) 0.0109(2) 0.0613(7) Uani 1 1 d .
H7A H 1.2668 0.5337 -0.0258 0.074 Uiso 1 1 calc R
H7B H 1.1446 0.4824 0.0018 0.074 Uiso 1 1 calc R
C8 C 1.1691(2) 0.5532(2) 0.1409(2) 0.0508(6) Uani 1 1 d .
H8A H 1.1333 0.4889 0.1879 0.061 Uiso 1 1 calc R
C9 C 1.3499(2) 0.4659(2) 0.2681(2) 0.0493(5) Uani 1 1 d .
C10 C 1.3800(2) 0.6202(2) 0.12557(19) 0.0486(5) Uani 1 1 d .
C11 C 1.4968(2) 0.5743(2) 0.1936(2) 0.0498(5) Uani 1 1 d .
N3 N 1.34608(19) 0.70715(19) 0.04235(17) 0.0529(5) Uani 1 1 d .
C13 C 1.4082(2) 0.7923(2) -0.0220(2) 0.0536(6) Uani 1 1 d .
C14 C 1.5381(3) 0.7907(3) -0.0305(3) 0.0844(10) Uani 1 1 d .
H14A H 1.5942 0.7288 0.0136 0.101 Uiso 1 1 calc R
C15 C 1.5834(3) 0.8794(4) -0.1032(3) 0.0939(12) Uani 1 1 d .
H15A H 1.6708 0.8757 -0.1090 0.113 Uiso 1 1 calc R
C16 C 1.5032(3) 0.9744(3) -0.1682(3) 0.0701(8) Uani 1 1 d .
C17 C 1.3739(3) 0.9781(3) -0.1620(2) 0.0654(7) Uani 1 1 d .
H17A H 1.3181 1.0410 -0.2054 0.079 Uiso 1 1 calc R
C18 C 1.3292(3) 0.8867(2) -0.0901(2) 0.0594(6) Uani 1 1 d .
H18A H 1.2428 0.8885 -0.0873 0.071 Uiso 1 1 calc R
C19 C 1.5678(2) 0.3937(2) 0.3395(2) 0.0492(5) Uani 1 1 d .
C20 C 1.5987(3) 0.2761(2) 0.3214(2) 0.0603(6) Uani 1 1 d .
H20A H 1.5550 0.2567 0.2716 0.072 Uiso 1 1 calc R
C21 C 1.6927(3) 0.1882(3) 0.3760(3) 0.0675(7) Uani 1 1 d .
H21A H 1.7135 0.1094 0.3627 0.081 Uiso 1 1 calc R
C22 C 1.7577(3) 0.2160(2) 0.4515(2) 0.0604(7) Uani 1 1 d .
C23 C 1.7281(3) 0.3336(2) 0.4691(2) 0.0560(6) Uani 1 1 d .
H23A H 1.7725 0.3531 0.5182 0.067 Uiso 1 1 calc R
C24 C 1.6316(2) 0.4231(2) 0.4131(2) 0.0504(6) Uani 1 1 d .
H24A H 1.6105 0.5023 0.4255 0.061 Uiso 1 1 calc R
C25 C 1.2937(2) 0.3845(2) 0.3615(2) 0.0537(6) Uani 1 1 d .
C26 C 1.1598(4) 0.2537(3) 0.4066(3) 0.0850(10) Uani 1 1 d .
H26A H 1.0861 0.2470 0.3761 0.102 Uiso 1 1 calc R
H26B H 1.1274 0.2906 0.4750 0.102 Uiso 1 1 calc R
C27 C 1.2473(7) 0.1348(4) 0.4364(5) 0.151(2) Uani 1 1 d .
H27A H 1.2018 0.0854 0.4926 0.227 Uiso 1 1 calc R
H27B H 1.3193 0.1416 0.4677 0.227 Uiso 1 1 calc R
H27C H 1.2787 0.0984 0.3686 0.227 Uiso 1 1 calc R
C28 C 0.8608(3) 0.6010(4) 0.2621(3) 0.0946(11) Uani 1 1 d .
H28A H 0.7995 0.6009 0.3307 0.142 Uiso 1 1 calc R
H28B H 0.9067 0.5193 0.2534 0.142 Uiso 1 1 calc R
H28C H 0.8156 0.6406 0.1965 0.142 Uiso 1 1 calc R
C29 C 1.4818(4) 1.1510(3) -0.3136(4) 0.1042(13) Uani 1 1 d .
H29A H 1.5329 1.2031 -0.3569 0.156 Uiso 1 1 calc R
H29B H 1.4078 1.1969 -0.2698 0.156 Uiso 1 1 calc R
H29C H 1.4529 1.1158 -0.3654 0.156 Uiso 1 1 calc R
C30 C 1.8926(4) 0.1322(3) 0.5991(4) 0.1031(13) Uani 1 1 d .
H30A H 1.9576 0.0596 0.6241 0.155 Uiso 1 1 calc R
H30B H 1.8202 0.1447 0.6585 0.155 Uiso 1 1 calc R
H30C H 1.9288 0.1996 0.5834 0.155 Uiso 1 1 calc R

loop_
_atom_site_aniso_label
_atom_site_aniso_U_11
_atom_site_aniso_U_22
_atom_site_aniso_U_33
_atom_site_aniso_U_23
_atom_site_aniso_U_13
_atom_site_aniso_U_12
S1 0.0407(4) 0.0762(5) 0.0563(4) -0.0206(3) -0.0023(3) -0.0158(3)
O1 0.0392(9) 0.0753(12) 0.0765(12) -0.0022(9) -0.0131(8) -0.0213(9)
O2 0.0672(13) 0.0908(14) 0.0546(10) -0.0124(9) -0.0076(9) -0.0148(11)
O3 0.0565(12) 0.0801(13) 0.0742(12) -0.0314(10) -0.0032(9) -0.0006(10)
O4 0.0845(16) 0.1013(17) 0.0982(17) 0.0060(13) 0.0094(13) -0.0479(14)
O5 0.0951(18) 0.0722(14) 0.1074(17) -0.0042(12) -0.0588(14) -0.0003(12)
O6 0.0719(13) 0.0981(15) 0.0535(10) -0.0148(9) -0.0039(9) -0.0425(12)
O7 0.0749(13) 0.0760(12) 0.0581(10) -0.0110(9) -0.0074(9) -0.0405(11)
N1 0.0346(10) 0.0630(12) 0.0549(11) -0.0121(9) -0.0047(8) -0.0117(9)
N2 0.0361(10) 0.0605(12) 0.0552(11) -0.0057(9) -0.0110(8) -0.0126(9)
C12 0.0337(11) 0.0606(14) 0.0538(12) -0.0126(10) -0.0029(9) -0.0122(10)
C1 0.0359(12) 0.0632(14) 0.0570(13) -0.0089(11) -0.0084(9) -0.0168(11)
C2 0.0514(15) 0.0643(16) 0.0761(17) -0.0111(13) -0.0090(12) -0.0078(13)
C3 0.073(2) 0.0754(19) 0.080(2) 0.0059(16) -0.0245(16) -0.0147(16)
C4 0.096(3) 0.085(2) 0.0641(17) 0.0039(16) -0.0287(17) -0.0296(19)
C5 0.079(2) 0.0781(19) 0.0601(15) -0.0150(14) -0.0105(14) -0.0308(16)
C6 0.0471(13) 0.0651(15) 0.0531(13) -0.0118(11) -0.0099(10) -0.0207(12)
C7 0.0529(15) 0.0691(17) 0.0663(15) -0.0242(13) -0.0100(12) -0.0128(13)
C8 0.0351(12) 0.0581(14) 0.0601(13) -0.0127(11) -0.0067(9) -0.0118(10)
C9 0.0364(12) 0.0597(14) 0.0529(12) -0.0129(10) -0.0035(9) -0.0139(10)
C10 0.0335(11) 0.0572(13) 0.0526(12) -0.0080(10) -0.0052(9) -0.0099(10)
C11 0.0339(12) 0.0565(13) 0.0582(13) -0.0111(11) -0.0073(9) -0.0094(10)
N3 0.0387(10) 0.0610(12) 0.0568(11) -0.0094(9) -0.0038(8) -0.0126(9)
C13 0.0424(13) 0.0610(14) 0.0563(13) -0.0097(11) -0.0026(10) -0.0152(11)
C14 0.0458(16) 0.109(2) 0.087(2) 0.0187(18) -0.0137(14) -0.0258(16)
C15 0.0507(18) 0.126(3) 0.098(2) 0.018(2) -0.0069(16) -0.042(2)
C16 0.0644(18) 0.0731(18) 0.0720(17) -0.0072(14) 0.0048(14) -0.0294(15)
C17 0.0567(16) 0.0586(15) 0.0750(17) -0.0095(13) 0.0021(13) -0.0148(13)
C18 0.0414(13) 0.0606(15) 0.0733(16) -0.0117(13) -0.0053(11) -0.0111(11)
C19 0.0357(12) 0.0558(14) 0.0542(12) -0.0108(10) -0.0045(9) -0.0097(10)
C20 0.0536(15) 0.0658(16) 0.0663(15) -0.0212(12) -0.0162(12) -0.0118(12)
C21 0.0697(19) 0.0571(15) 0.0779(18) -0.0149(13) -0.0223(14) -0.0109(13)
C22 0.0530(15) 0.0606(15) 0.0631(15) -0.0010(12) -0.0186(12) -0.0093(12)
C23 0.0474(14) 0.0693(16) 0.0569(13) -0.0133(11) -0.0115(10) -0.0194(12)
C24 0.0410(12) 0.0571(14) 0.0544(12) -0.0128(11) -0.0074(9) -0.0124(10)
C25 0.0437(13) 0.0644(15) 0.0549(13) -0.0145(11) -0.0032(10) -0.0164(11)
C26 0.106(3) 0.096(3) 0.0732(19) -0.0096(17) -0.0030(18) -0.066(2)
C27 0.194(6) 0.092(3) 0.161(5) -0.013(3) 0.016(4) -0.058(4)
C28 0.0586(19) 0.130(3) 0.113(3) -0.043(2) 0.0156(18) -0.052(2)
C29 0.100(3) 0.074(2) 0.118(3) 0.011(2) 0.011(2) -0.027(2)
C30 0.110(3) 0.092(3) 0.113(3) 0.011(2) -0.068(2) -0.025(2)

loop_
_atom_type_symbol
_atom_type_description
_atom_type_scat_dispersion_real
_atom_type_scat_dispersion_imag
_atom_type_scat_source
C C 0.0033 0.0016 'International Tables Vol C Tables 4.2.6.8 and 6.1.1.4'
H H 0.0000 0.0000 'International Tables Vol C Tables 4.2.6.8 and 6.1.1.4'
N N 0.0061 0.0033 'International Tables Vol C Tables 4.2.6.8 and 6.1.1.4'
O O 0.0106 0.0060 'International Tables Vol C Tables 4.2.6.8 and 6.1.1.4'
S S 0.1246 0.1234 'International Tables Vol C Tables 4.2.6.8 and 6.1.1.4'

loop_
_geom_angle_atom_site_label_1
_geom_angle_atom_site_label_2
_geom_angle_atom_site_label_3
_geom_angle
O3 S1 O2 119.60(13)
O3 S1 N1 107.58(12)
O2 S1 N1 105.75(11)
O3 S1 C28 108.03(17)
O2 S1 C28 107.73(17)
N1 S1 C28 107.62(15)
C16 O4 C29 118.0(3)
C22 O5 C30 118.0(3)
C25 O7 C26 116.1(2)
C1 N1 C8 109.31(18)
C1 N1 S1 122.17(16)
C8 N1 S1 116.05(16)
C11 N2 C9 109.97(19)
C11 N2 C19 121.92(19)
C9 N2 C19 122.8(2)
C9 C12 C10 107.8(2)
C9 C12 C8 127.0(2)
C10 C12 C8 125.1(2)
C2 C1 C6 122.0(2)
C2 C1 N1 127.6(2)
C6 C1 N1 110.2(2)
C1 C2 C3 118.1(3)
C2 C3 C4 120.8(3)
C5 C4 C3 120.7(3)
C4 C5 C6 119.0(3)
C1 C6 C5 119.5(2)
C1 C6 C7 111.4(2)
C5 C6 C7 129.1(2)
C6 C7 C8 104.5(2)
C12 C8 N1 111.0(2)
C12 C8 C7 114.0(2)
N1 C8 C7 104.31(19)
C12 C9 N2 111.4(2)
C12 C9 C25 129.4(2)
N2 C9 C25 118.2(2)
N3 C10 C12 120.4(2)
N3 C10 C11 134.2(2)
C12 C10 C11 105.4(2)
O1 C11 N2 125.1(2)
O1 C11 C10 129.6(2)
N2 C11 C10 105.3(2)
C10 N3 C13 131.6(2)
C18 C13 C14 117.2(2)
C18 C13 N3 114.0(2)
C14 C13 N3 128.6(2)
C15 C14 C13 120.4(3)
C14 C15 C16 121.8(3)
O4 C16 C15 116.5(3)
O4 C16 C17 124.4(3)
C15 C16 C17 119.1(3)
C18 C17 C16 118.8(3)
C17 C18 C13 122.6(3)
C24 C19 C20 120.2(2)
C24 C19 N2 120.3(2)
C20 C19 N2 119.5(2)
C21 C20 C19 120.5(3)
C20 C21 C22 120.2(3)
O5 C22 C23 125.3(3)
O5 C22 C21 115.0(3)
C23 C22 C21 119.6(2)
C22 C23 C24 119.9(2)
C19 C24 C23 119.6(2)
O6 C25 O7 125.3(2)
O6 C25 C9 123.2(2)
O7 C25 C9 111.6(2)
O7 C26 C27 109.8(3)

loop_
_geom_bond_atom_site_label_1
_geom_bond_atom_site_label_2
_geom_bond_distance
S1 O3 1.419(2)
S1 O2 1.419(2)
S1 N1 1.632(2)
S1 C28 1.741(3)
O1 C11 1.214(3)
O4 C16 1.354(3)
O4 C29 1.433(4)
O5 C22 1.356(3)
O5 C30 1.399(4)
O6 C25 1.205(3)
O7 C25 1.322(3)
O7 C26 1.448(3)
N1 C1 1.429(3)
N1 C8 1.514(3)
N2 C11 1.377(3)
N2 C9 1.414(3)
N2 C19 1.441(3)
C12 C9 1.348(3)
C12 C10 1.459(3)
C12 C8 1.485(3)
C1 C2 1.373(4)
C1 C6 1.389(3)
C2 C3 1.386(4)
C3 C4 1.387(5)
C4 C5 1.379(4)
C5 C6 1.392(4)
C6 C7 1.491(4)
C7 C8 1.561(3)
C9 C25 1.481(3)
C10 N3 1.282(3)
C10 C11 1.530(3)
N3 C13 1.397(3)
C13 C18 1.387(3)
C13 C14 1.395(4)
C14 C15 1.364(4)
C15 C16 1.377(4)
C16 C17 1.385(4)
C17 C18 1.381(4)
C19 C24 1.373(3)
C19 C20 1.382(4)
C20 C21 1.361(4)
C21 C22 1.390(4)
C22 C23 1.381(4)
C23 C24 1.394(4)
C26 C27 1.448(6)
